data_7248110
loop_
_publ_author_name
'Vinayagam, Dhandapani'
'Subramanian, Karpagam'

_publ_section_title
;
 A phenothiazine-functionalized pyridine-based AIEE-active molecule: a
 versatile molecular probe for highly sensitive detection of hypochlorite
 and picric acid
;
_journal_issue 8
_journal_name_full 'RSC Advances'
_journal_page_first 5149
_journal_page_last 5158
_journal_paper_doi 10.1039/D3RA08451E
_journal_volume 14
_journal_year 2024
_chemical_formula_moiety 'C23 H17 N3 S'
_chemical_formula_sum 'C23 H17 N3 S'
_chemical_formula_weight 367.45
_space_group_crystal_system monoclinic
_space_group_IT_number 14
_space_group_name_Hall '-P 2yn'
_space_group_name_H-M_alt 'P 1 21/n 1'
_atom_sites_solution_hydrogens mixed
_atom_sites_solution_primary dual
_audit_block_doi 10.5517/ccdc.csd.cc2gh56c
_audit_creation_date 2023-07-03
_audit_creation_method
;
Olex2 1.5
(compiled 2023.03.06 svn.rbb2c1857 for OlexSys, GUI svn.r6748)
;
_audit_update_record
;
2023-07-03 deposited with the CCDC.	2024-01-31 downloaded from the CCDC.
;
_cell_angle_alpha 90
_cell_angle_beta 96.460(6)
_cell_angle_gamma 90
_cell_formula_units_Z 4
_cell_length_a 9.3292(16)
_cell_length_b 14.298(2)
_cell_length_c 14.191(3)
_cell_measurement_reflns_used 7376
_cell_measurement_temperature 300.00
_cell_measurement_theta_max 24.570
_cell_measurement_theta_min 2.490
_cell_volume 1880.9(6)
_computing_cell_refinement 'SAINT V8.40B (?, 2016)'
_computing_data_reduction 'SAINT V8.40B (?, 2016)'
_computing_molecular_graphics 'Olex2 1.5 (Dolomanov et al., 2009)'
_computing_publication_material 'Olex2 1.5 (Dolomanov et al., 2009)'
_computing_structure_refinement 'SHELXL 2019/3 (Sheldrick, 2015)'
_computing_structure_solution 'SHELXT 2018/2 (Sheldrick, 2018)'
_diffrn_ambient_temperature 300.00
_diffrn_detector 'Bruker APEX2 area detector'
_diffrn_detector_area_resol_mean 7.9
_diffrn_detector_type 'CCD area detector'
_diffrn_measured_fraction_theta_full 0.997
_diffrn_measured_fraction_theta_max 0.997
_diffrn_measurement_device 'three-circle diffractometer'
_diffrn_measurement_device_type 'Bruker APEX-II CCD'
_diffrn_measurement_method '\f and \w scans'
_diffrn_radiation_monochromator 'mirror optics'
_diffrn_radiation_probe x-ray
_diffrn_radiation_type MoK\a
_diffrn_radiation_wavelength 0.71073
_diffrn_reflns_av_R_equivalents 0.0652
_diffrn_reflns_av_unetI/netI 0.0548
_diffrn_reflns_Laue_measured_fraction_full 0.997
_diffrn_reflns_Laue_measured_fraction_max 0.997
_diffrn_reflns_limit_h_max 12
_diffrn_reflns_limit_h_min -12
_diffrn_reflns_limit_k_max 19
_diffrn_reflns_limit_k_min -15
_diffrn_reflns_limit_l_max 15
_diffrn_reflns_limit_l_min -18
_diffrn_reflns_number 33902
_diffrn_reflns_point_group_measured_fraction_full 0.997
_diffrn_reflns_point_group_measured_fraction_max 0.997
_diffrn_reflns_theta_full 25.242
_diffrn_reflns_theta_max 28.290
_diffrn_reflns_theta_min 2.028
_diffrn_source 'microfocus sealed X-ray tube'
_diffrn_source_current 1.4
_diffrn_source_power 0.07
_diffrn_source_type 'Incoatec I\ms'
_diffrn_source_voltage 50.0
_diffrn_standards_number 0
_exptl_absorpt_coefficient_mu 0.184
_exptl_absorpt_correction_T_max 0.7457
_exptl_absorpt_correction_T_min 0.6715
_exptl_absorpt_correction_type multi-scan
_exptl_absorpt_process_details
;
SADABS-2016/2 (Bruker,2016/2) was used for absorption correction.
wR2(int) was 0.1126 before and 0.0637 after correction.
The Ratio of minimum to maximum transmission is 0.9005.
The \l/2 correction factor is Not present.
;
_exptl_crystal_colour orange
_exptl_crystal_colour_primary orange
_exptl_crystal_density_diffrn 1.298
_exptl_crystal_description block
_exptl_crystal_F_000 768
_exptl_crystal_size_max 0.298
_exptl_crystal_size_mid 0.197
_exptl_crystal_size_min 0.108
_refine_diff_density_max 0.151
_refine_diff_density_min -0.249
_refine_diff_density_rms 0.037
_refine_ls_extinction_method none
_refine_ls_goodness_of_fit_ref 1.055
_refine_ls_hydrogen_treatment mixed
_refine_ls_matrix_type full
_refine_ls_number_parameters 252
_refine_ls_number_reflns 4647
_refine_ls_number_restraints 0
_refine_ls_restrained_S_all 1.055
_refine_ls_R_factor_all 0.1149
_refine_ls_R_factor_gt 0.0547
_refine_ls_shift/su_max 0.000
_refine_ls_shift/su_mean 0.000
_refine_ls_structure_factor_coef Fsqd
_refine_ls_weighting_details 'w=1/[\s^2^(Fo^2^)+(0.0411P)^2^+0.4958P] where P=(Fo^2^+2Fc^2^)/3'
_refine_ls_weighting_scheme calc
_refine_ls_wR_factor_gt 0.1015
_refine_ls_wR_factor_ref 0.1283
_reflns_Friedel_coverage 0.000
_reflns_number_gt 2661
_reflns_number_total 4647
_reflns_threshold_expression 'I > 2\s(I)'
_cod_data_source_file d3ra08451e1.cif
_cod_data_source_block pth_ab_py_300623_0m
_cod_database_code 7248110
_shelx_shelxl_version_number 2019/3
_shelx_space_group_comment
;
The symmetry employed for this shelxl refinement is uniquely defined
by the following loop, which should always be used as a source of
symmetry information in preference to the above space-group names.
They are only intended as comments.
;
_shelx_estimated_absorpt_t_max 0.980
_shelx_estimated_absorpt_t_min 0.947
_olex2_refinement_description
;
1. Fixed Uiso
 At 1.2 times of:
  All C(H) groups, All C(H,H) groups
2.a Secondary CH2 refined with riding coordinates:
 C15(H15a,H15b)
2.b Aromatic/amide H refined with riding coordinates:
 C13(H13), C10(H10), C1(H1), C14(H14), C16(H16), C19(H19), C22(H22), C21(H21),
 C5(H5), C20(H20), C7(H7), C8(H8), C6(H6)
;
_olex2_date_sample_data_collection 2023-06-30
_olex2_date_sample_submission 2023-06-09
_olex2_submission_original_sample_id PTH-AB-PY
_olex2_submission_special_instructions 'No special instructions were received'

loop_
_space_group_symop_operation_xyz
'x, y, z'
'-x+1/2, y+1/2, -z+1/2'
'-x, -y, -z'
'x-1/2, -y-1/2, z-1/2'

loop_
_atom_site_label
_atom_site_type_symbol
_atom_site_fract_x
_atom_site_fract_y
_atom_site_fract_z
_atom_site_U_iso_or_equiv
_atom_site_adp_type
_atom_site_occupancy
_atom_site_site_symmetry_order
_atom_site_calc_flag
_atom_site_refinement_flags_posn
_atom_site_refinement_flags_adp
_atom_site_refinement_flags_occupancy
_atom_site_disorder_assembly
_atom_site_disorder_group
S1 S 0.58447(6) 0.77673(4) 0.28134(4) 0.0670(2) Uani 1 1 d . . . . .
N3 N 0.90504(16) 0.75849(11) 0.33878(11) 0.0504(4) Uani 1 1 d . . . . .
N1 N 0.49382(18) 0.25444(13) 0.45128(13) 0.0613(5) Uani 1 1 d . . . . .
C12 C 0.8236(2) 0.67944(13) 0.35686(13) 0.0452(5) Uani 1 1 d . . . . .
C11 C 0.6729(2) 0.68085(13) 0.33938(13) 0.0472(5) Uani 1 1 d . . . . .
C13 C 0.8889(2) 0.59670(14) 0.39078(14) 0.0521(5) Uani 1 1 d . . . . .
H13 H 0.988892 0.593666 0.402977 0.063 Uiso 1 1 calc R U . . .
C2 C 0.4431(2) 0.40761(14) 0.38885(13) 0.0484(5) Uani 1 1 d . . . . .
C9 C 0.6568(2) 0.52004(13) 0.39041(14) 0.0491(5) Uani 1 1 d . . . . .
C10 C 0.5920(2) 0.60382(14) 0.35760(14) 0.0510(5) Uani 1 1 d . . . . .
H10 H 0.491894 0.607578 0.347872 0.061 Uiso 1 1 calc R U . . .
C23 C 0.7019(2) 0.86739(14) 0.32296(14) 0.0520(5) Uani 1 1 d . . . . .
C1 C 0.5823(2) 0.43387(14) 0.40665(14) 0.0528(5) Uani 1 1 d . . . . .
H1 H 0.642233 0.387390 0.434947 0.063 Uiso 1 1 calc R U . . .
C4 C 0.3952(2) 0.31127(14) 0.40689(13) 0.0483(5) Uani 1 1 d . . . . .
C18 C 0.8486(2) 0.85004(14) 0.34488(13) 0.0498(5) Uani 1 1 d . . . . .
C14 C 0.8073(2) 0.51938(14) 0.40646(14) 0.0534(5) Uani 1 1 d . . . . .
H14 H 0.853780 0.464791 0.428504 0.064 Uiso 1 1 calc R U . . .
C16 C 1.1583(2) 0.74582(15) 0.42205(19) 0.0638(6) Uani 1 1 d . . . . .
H16 H 1.256431 0.740644 0.416798 0.077 Uiso 1 1 calc R U . . .
C15 C 1.0594(2) 0.74703(16) 0.33123(16) 0.0611(6) Uani 1 1 d . . . . .
H15A H 1.089606 0.797412 0.292156 0.073 Uiso 1 1 calc R U . . .
H15B H 1.072480 0.688942 0.297941 0.073 Uiso 1 1 calc R U . . .
C19 C 0.9377(2) 0.92549(15) 0.37355(15) 0.0615(6) Uani 1 1 d . . . . .
H19 H 1.035827 0.915742 0.390059 0.074 Uiso 1 1 calc R U . . .
C17 C 1.1212(3) 0.75123(17) 0.5071(2) 0.0683(7) Uani 1 1 d . . . . .
C3 C 0.3333(2) 0.46948(16) 0.34674(17) 0.0653(6) Uani 1 1 d . . . . .
C22 C 0.6471(2) 0.95697(15) 0.32836(15) 0.0622(6) Uani 1 1 d . . . . .
H22 H 0.548689 0.967282 0.313923 0.075 Uiso 1 1 calc R U . . .
C21 C 0.7372(3) 1.03086(16) 0.35493(16) 0.0670(6) Uani 1 1 d . . . . .
H21 H 0.700492 1.091172 0.357428 0.080 Uiso 1 1 calc R U . . .
N2 N 0.2415(2) 0.51600(16) 0.3130(2) 0.1038(8) Uani 1 1 d . . . . .
C5 C 0.2575(2) 0.28037(16) 0.37550(15) 0.0596(6) Uani 1 1 d . . . . .
H5 H 0.189005 0.321657 0.346760 0.071 Uiso 1 1 calc R U . . .
C20 C 0.8815(3) 1.01445(16) 0.37765(17) 0.0688(6) Uani 1 1 d . . . . .
H20 H 0.942704 1.064099 0.396147 0.083 Uiso 1 1 calc R U . . .
C7 C 0.3234(3) 0.12936(17) 0.43247(17) 0.0722(7) Uani 1 1 d . . . . .
H7 H 0.302455 0.066657 0.441707 0.087 Uiso 1 1 calc R U . . .
C8 C 0.4564(2) 0.16621(17) 0.46382(17) 0.0693(6) Uani 1 1 d . . . . .
H8 H 0.524480 0.126710 0.495911 0.083 Uiso 1 1 calc R U . . .
C6 C 0.2234(2) 0.18851(18) 0.38722(17) 0.0716(7) Uani 1 1 d . . . . .
H6 H 0.132367 0.166339 0.364446 0.086 Uiso 1 1 calc R U . . .
H17A H 1.019(3) 0.7567(15) 0.5173(15) 0.075(7) Uiso 1 1 d . . . . .
H17B H 1.193(3) 0.7496(16) 0.5628(18) 0.083(7) Uiso 1 1 d . . . . .

loop_
_atom_site_aniso_label
_atom_site_aniso_U_11
_atom_site_aniso_U_22
_atom_site_aniso_U_33
_atom_site_aniso_U_23
_atom_site_aniso_U_13
_atom_site_aniso_U_12
S1 0.0631(4) 0.0558(4) 0.0749(4) 0.0046(3) -0.0234(3) 0.0004(3)
N3 0.0468(9) 0.0504(11) 0.0539(10) 0.0027(8) 0.0054(8) -0.0025(8)
N1 0.0519(10) 0.0549(12) 0.0757(13) 0.0056(9) 0.0016(9) -0.0043(9)
C12 0.0455(11) 0.0459(12) 0.0430(11) -0.0036(9) 0.0003(8) -0.0018(9)
C11 0.0479(11) 0.0451(12) 0.0462(11) -0.0054(9) -0.0053(9) 0.0013(9)
C13 0.0410(10) 0.0518(13) 0.0619(13) -0.0043(10) -0.0011(9) -0.0016(10)
C2 0.0423(11) 0.0526(13) 0.0498(12) -0.0033(9) 0.0034(9) -0.0002(9)
C9 0.0453(11) 0.0473(12) 0.0530(12) -0.0047(9) -0.0015(9) -0.0029(9)
C10 0.0416(10) 0.0494(13) 0.0598(13) -0.0051(10) -0.0034(9) -0.0001(10)
C23 0.0579(12) 0.0507(13) 0.0460(12) 0.0067(9) -0.0006(9) 0.0001(10)
C1 0.0477(11) 0.0506(12) 0.0585(13) -0.0015(10) -0.0005(9) -0.0006(10)
C4 0.0430(11) 0.0560(13) 0.0461(11) -0.0040(9) 0.0061(9) -0.0011(10)
C18 0.0576(12) 0.0479(12) 0.0441(11) 0.0063(9) 0.0060(9) -0.0030(10)
C14 0.0477(11) 0.0458(12) 0.0643(14) -0.0003(10) -0.0038(10) 0.0015(10)
C16 0.0412(11) 0.0611(15) 0.0888(18) 0.0003(13) 0.0063(12) -0.0022(10)
C15 0.0552(13) 0.0625(14) 0.0688(15) 0.0025(11) 0.0204(11) -0.0035(10)
C19 0.0587(13) 0.0556(15) 0.0701(15) 0.0090(11) 0.0073(11) -0.0094(11)
C17 0.0614(16) 0.0648(16) 0.0752(19) -0.0067(13) -0.0082(14) 0.0019(12)
C3 0.0471(12) 0.0614(15) 0.0857(17) 0.0087(13) -0.0003(11) -0.0074(11)
C22 0.0651(14) 0.0560(15) 0.0644(14) 0.0111(11) 0.0024(11) 0.0034(12)
C21 0.0808(17) 0.0479(14) 0.0728(16) 0.0090(11) 0.0115(13) 0.0003(12)
N2 0.0587(13) 0.0859(17) 0.161(2) 0.0360(16) -0.0148(14) -0.0001(12)
C5 0.0425(11) 0.0684(16) 0.0675(14) 0.0055(11) 0.0045(10) -0.0077(10)
C20 0.0794(17) 0.0475(14) 0.0795(17) 0.0063(12) 0.0095(13) -0.0145(12)
C7 0.0789(17) 0.0606(15) 0.0792(17) 0.0032(13) 0.0180(14) -0.0178(13)
C8 0.0624(14) 0.0588(15) 0.0863(17) 0.0088(12) 0.0058(12) -0.0003(12)
C6 0.0547(14) 0.0819(18) 0.0780(17) 0.0034(14) 0.0064(12) -0.0224(13)

loop_
_atom_type_symbol
_atom_type_description
_atom_type_scat_dispersion_real
_atom_type_scat_dispersion_imag
_atom_type_scat_source
C C 0.0033 0.0016 'International Tables Vol C Tables 4.2.6.8 and 6.1.1.4'
H H 0.0000 0.0000 'International Tables Vol C Tables 4.2.6.8 and 6.1.1.4'
N N 0.0061 0.0033 'International Tables Vol C Tables 4.2.6.8 and 6.1.1.4'
S S 0.1246 0.1234 'International Tables Vol C Tables 4.2.6.8 and 6.1.1.4'

loop_
_geom_angle_atom_site_label_1
_geom_angle_atom_site_label_2
_geom_angle_atom_site_label_3
_geom_angle
_geom_angle_site_symmetry_1
_geom_angle_site_symmetry_3
_geom_angle_publ_flag
C23 S1 C11 100.15(9) . . ?
C12 N3 C18 121.40(16) . . ?
C12 N3 C15 118.71(16) . . ?
C18 N3 C15 118.87(16) . . ?
C8 N1 C4 117.74(18) . . ?
C11 C12 N3 120.66(17) . . ?
C13 C12 N3 121.59(17) . . ?
C13 C12 C11 117.74(18) . . ?
C12 C11 S1 120.24(15) . . ?
C10 C11 S1 118.32(14) . . ?
C10 C11 C12 121.07(18) . . ?
C12 C13 H13 119.7 . . ?
C14 C13 C12 120.69(18) . . ?
C14 C13 H13 119.7 . . ?
C1 C2 C4 122.00(18) . . ?
C1 C2 C3 122.33(19) . . ?
C3 C2 C4 115.59(17) . . ?
C10 C9 C1 125.86(18) . . ?
C14 C9 C10 116.70(18) . . ?
C14 C9 C1 117.42(18) . . ?
C11 C10 C9 121.52(17) . . ?
C11 C10 H10 119.2 . . ?
C9 C10 H10 119.2 . . ?
C18 C23 S1 120.29(16) . . ?
C22 C23 S1 118.78(16) . . ?
C22 C23 C18 120.83(19) . . ?
C2 C1 C9 132.66(19) . . ?
C2 C1 H1 113.7 . . ?
C9 C1 H1 113.7 . . ?
N1 C4 C2 116.38(17) . . ?
N1 C4 C5 121.62(19) . . ?
C5 C4 C2 121.94(19) . . ?
C23 C18 N3 120.94(18) . . ?
C23 C18 C19 117.79(19) . . ?
C19 C18 N3 121.27(19) . . ?
C13 C14 C9 122.24(19) . . ?
C13 C14 H14 118.9 . . ?
C9 C14 H14 118.9 . . ?
C15 C16 H16 116.6 . . ?
C17 C16 H16 116.6 . . ?
C17 C16 C15 126.7(2) . . ?
N3 C15 C16 116.97(18) . . ?
N3 C15 H15A 108.1 . . ?
N3 C15 H15B 108.1 . . ?
C16 C15 H15A 108.1 . . ?
C16 C15 H15B 108.1 . . ?
H15A C15 H15B 107.3 . . ?
C18 C19 H19 119.7 . . ?
C20 C19 C18 120.6(2) . . ?
C20 C19 H19 119.7 . . ?
C16 C17 H17A 120.5(13) . . ?
C16 C17 H17B 121.3(14) . . ?
H17A C17 H17B 118.2(19) . . ?
N2 C3 C2 177.2(2) . . ?
C23 C22 H22 119.7 . . ?
C21 C22 C23 120.5(2) . . ?
C21 C22 H22 119.7 . . ?
C22 C21 H21 120.4 . . ?
C20 C21 C22 119.1(2) . . ?
C20 C21 H21 120.4 . . ?
C4 C5 H5 120.4 . . ?
C6 C5 C4 119.2(2) . . ?
C6 C5 H5 120.4 . . ?
C19 C20 H20 119.5 . . ?
C21 C20 C19 121.1(2) . . ?
C21 C20 H20 119.5 . . ?
C8 C7 H7 121.3 . . ?
C6 C7 H7 121.3 . . ?
C6 C7 C8 117.3(2) . . ?
N1 C8 C7 124.2(2) . . ?
N1 C8 H8 117.9 . . ?
C7 C8 H8 117.9 . . ?
C5 C6 H6 120.1 . . ?
C7 C6 C5 119.8(2) . . ?
C7 C6 H6 120.1 . . ?

loop_
_geom_bond_atom_site_label_1
_geom_bond_atom_site_label_2
_geom_bond_distance
_geom_bond_site_symmetry_2
_geom_bond_publ_flag
S1 C11 1.756(2) . ?
S1 C23 1.756(2) . ?
N3 C12 1.401(2) . ?
N3 C18 1.417(2) . ?
N3 C15 1.465(2) . ?
N1 C4 1.332(2) . ?
N1 C8 1.326(3) . ?
C12 C11 1.401(3) . ?
C12 C13 1.392(3) . ?
C11 C10 1.376(3) . ?
C13 H13 0.9300 . ?
C13 C14 1.375(3) . ?
C2 C1 1.349(3) . ?
C2 C4 1.479(3) . ?
C2 C3 1.432(3) . ?
C9 C10 1.398(3) . ?
C9 C1 1.446(3) . ?
C9 C14 1.396(3) . ?
C10 H10 0.9300 . ?
C23 C18 1.391(3) . ?
C23 C22 1.384(3) . ?
C1 H1 0.9300 . ?
C4 C5 1.384(3) . ?
C18 C19 1.394(3) . ?
C14 H14 0.9300 . ?
C16 H16 0.9300 . ?
C16 C15 1.498(3) . ?
C16 C17 1.294(3) . ?
C15 H15A 0.9700 . ?
C15 H15B 0.9700 . ?
C19 H19 0.9300 . ?
C19 C20 1.379(3) . ?
C17 H17A 0.98(2) . ?
C17 H17B 0.98(2) . ?
C3 N2 1.146(3) . ?
C22 H22 0.9300 . ?
C22 C21 1.376(3) . ?
C21 H21 0.9300 . ?
C21 C20 1.369(3) . ?
C5 H5 0.9300 . ?
C5 C6 1.366(3) . ?
C20 H20 0.9300 . ?
C7 H7 0.9300 . ?
C7 C8 1.375(3) . ?
C7 C6 1.365(3) . ?
C8 H8 0.9300 . ?
C6 H6 0.9300 . ?

loop_
_geom_torsion_atom_site_label_1
_geom_torsion_atom_site_label_2
_geom_torsion_atom_site_label_3
_geom_torsion_atom_site_label_4
_geom_torsion
_geom_torsion_site_symmetry_1
_geom_torsion_site_symmetry_2
_geom_torsion_site_symmetry_3
_geom_torsion_site_symmetry_4
_geom_torsion_publ_flag
S1 C11 C10 C9 170.30(15) . . . . ?
S1 C23 C18 N3 -3.2(3) . . . . ?
S1 C23 C18 C19 177.17(15) . . . . ?
S1 C23 C22 C21 -175.92(17) . . . . ?
N3 C12 C11 S1 7.6(3) . . . . ?
N3 C12 C11 C10 -179.49(17) . . . . ?
N3 C12 C13 C14 -178.82(18) . . . . ?
N3 C18 C19 C20 178.92(19) . . . . ?
N1 C4 C5 C6 -2.4(3) . . . . ?
C12 N3 C18 C23 -31.7(3) . . . . ?
C12 N3 C18 C19 147.85(19) . . . . ?
C12 N3 C15 C16 -83.3(2) . . . . ?
C12 C11 C10 C9 -2.7(3) . . . . ?
C12 C13 C14 C9 -0.7(3) . . . . ?
C11 S1 C23 C18 30.67(18) . . . . ?
C11 S1 C23 C22 -152.91(17) . . . . ?
C11 C12 C13 C14 -0.1(3) . . . . ?
C13 C12 C11 S1 -171.15(14) . . . . ?
C13 C12 C11 C10 1.7(3) . . . . ?
C2 C4 C5 C6 174.48(19) . . . . ?
C10 C9 C1 C2 6.5(4) . . . . ?
C10 C9 C14 C13 -0.2(3) . . . . ?
C23 S1 C11 C12 -32.95(18) . . . . ?
C23 S1 C11 C10 153.97(16) . . . . ?
C23 C18 C19 C20 -1.5(3) . . . . ?
C23 C22 C21 C20 -1.2(3) . . . . ?
C1 C2 C4 N1 7.1(3) . . . . ?
C1 C2 C4 C5 -169.95(19) . . . . ?
C1 C9 C10 C11 -176.36(19) . . . . ?
C1 C9 C14 C13 178.20(18) . . . . ?
C4 N1 C8 C7 1.2(4) . . . . ?
C4 C2 C1 C9 175.8(2) . . . . ?
C4 C5 C6 C7 2.3(3) . . . . ?
C18 N3 C12 C11 29.2(3) . . . . ?
C18 N3 C12 C13 -152.07(18) . . . . ?
C18 N3 C15 C16 85.3(2) . . . . ?
C18 C23 C22 C21 0.5(3) . . . . ?
C18 C19 C20 C21 0.8(3) . . . . ?
C14 C9 C10 C11 1.9(3) . . . . ?
C14 C9 C1 C2 -171.7(2) . . . . ?
C15 N3 C12 C11 -162.45(18) . . . . ?
C15 N3 C12 C13 16.3(3) . . . . ?
C15 N3 C18 C23 159.94(18) . . . . ?
C15 N3 C18 C19 -20.5(3) . . . . ?
C17 C16 C15 N3 2.1(3) . . . . ?
C3 C2 C1 C9 -0.9(4) . . . . ?
C3 C2 C4 N1 -176.03(19) . . . . ?
C3 C2 C4 C5 6.9(3) . . . . ?
C22 C23 C18 N3 -179.56(18) . . . . ?
C22 C23 C18 C19 0.8(3) . . . . ?
C22 C21 C20 C19 0.5(4) . . . . ?
C8 N1 C4 C2 -176.39(19) . . . . ?
C8 N1 C4 C5 0.7(3) . . . . ?
C8 C7 C6 C5 -0.5(4) . . . . ?
C6 C7 C8 N1 -1.3(4) . . . . ?
